data_4516623
loop_
_publ_author_name
'Hsu, Che-Wei'
'Ly, Kiet Tuong'
'Lee, Wei-Kai'
'Wu, Chung-Chih'
'Wu, Lai-Chin'
'Lee, Jey-Jau'
'Lin, Tzu-Chieh'
'Liu, Shih-Hung'
'Chou, Pi-Tai'
'Lee, Gene-Hsiang'
'Chi, Yun'

_publ_section_title
;
 Triboluminescence and Metal Phosphor for Organic Light-Emitting Diodes:
 Functional Pt(II) Complexes with Both 2-Pyridylimidazol-2-ylidene and
 Bipyrazolate Chelates.
;
_journal_issue 49
_journal_name_full 'ACS applied materials &amp; interfaces'
_journal_page_first 33888
_journal_page_last 33898
_journal_paper_doi 10.1021/acsami.6b12707
_journal_volume 8
_journal_year 2016
_chemical_formula_sum 'C23 H23 F6 N7 Pt'
_chemical_formula_weight 706.57
_space_group_IT_number 152
_space_group_name_Hall 'P 31 2"'
_space_group_name_H-M_alt 'P 31 2 1'
_symmetry_cell_setting trigonal
_symmetry_space_group_name_H-M 'P 31 2 1'
_atom_sites_solution_hydrogens geom
_atom_sites_solution_primary direct
_atom_sites_solution_secondary difmap
_audit_creation_method SHELXL-97
_cell_angle_alpha 90.00
_cell_angle_beta 90.00
_cell_angle_gamma 120.00
_cell_formula_units_Z 6
_cell_length_a 14.0948(2)
_cell_length_b 14.0948(2)
_cell_length_c 21.1510(3)
_cell_measurement_reflns_used 16228
_cell_measurement_temperature 150(2)
_cell_measurement_theta_max 27.50
_cell_measurement_theta_min 1.67
_cell_volume 3638.98(9)
_computing_cell_refinement DENZO-SMN
_computing_data_collection 'NONIUS COLLECT'
_computing_data_reduction DENZO-SMN
_computing_molecular_graphics 'Bruker SHELXTL'
_computing_publication_material 'Bruker SHELXTL'
_computing_structure_refinement 'SHELXL-97 (Sheldrick, 2008)'
_computing_structure_solution 'SHELXS-97 (Sheldrick, 2008)'
_diffrn_ambient_temperature 150(2)
_diffrn_measured_fraction_theta_full 0.998
_diffrn_measured_fraction_theta_max 0.998
_diffrn_measurement_device_type 'NONIUS KappaCCD'
_diffrn_measurement_method '\w scans'
_diffrn_radiation_monochromator graphite
_diffrn_radiation_source 'fine-focus sealed tube'
_diffrn_radiation_type MoK\a
_diffrn_radiation_wavelength 0.71073
_diffrn_reflns_av_R_equivalents 0.0339
_diffrn_reflns_av_sigmaI/netI 0.0568
_diffrn_reflns_limit_h_max 14
_diffrn_reflns_limit_h_min -18
_diffrn_reflns_limit_k_max 18
_diffrn_reflns_limit_k_min -10
_diffrn_reflns_limit_l_max 25
_diffrn_reflns_limit_l_min -27
_diffrn_reflns_number 16228
_diffrn_reflns_theta_full 27.49
_diffrn_reflns_theta_max 27.49
_diffrn_reflns_theta_min 1.67
_exptl_absorpt_coefficient_mu 5.857
_exptl_absorpt_correction_T_max 0.4186
_exptl_absorpt_correction_T_min 0.2028
_exptl_absorpt_correction_type multi-scan
_exptl_absorpt_process_details 'SORTAV (Blessing, 1995)'
_exptl_crystal_colour light-yellow
_exptl_crystal_density_diffrn 1.935
_exptl_crystal_density_method 'not measured'
_exptl_crystal_description rod
_exptl_crystal_F_000 2052
_exptl_crystal_size_max 0.40
_exptl_crystal_size_mid 0.20
_exptl_crystal_size_min 0.18
_refine_diff_density_max 1.270
_refine_diff_density_min -1.372
_refine_diff_density_rms 0.368
_refine_ls_abs_structure_details 'Flack H D (1983), Acta Cryst. A39, 876-881'
_refine_ls_abs_structure_Flack 0.023(11)
_refine_ls_extinction_method none
_refine_ls_goodness_of_fit_ref 1.160
_refine_ls_hydrogen_treatment constr
_refine_ls_matrix_type full
_refine_ls_number_parameters 349
_refine_ls_number_reflns 5508
_refine_ls_number_restraints 19
_refine_ls_restrained_S_all 1.167
_refine_ls_R_factor_all 0.0440
_refine_ls_R_factor_gt 0.0296
_refine_ls_shift/su_max 0.002
_refine_ls_shift/su_mean 0.000
_refine_ls_structure_factor_coef Fsqd
_refine_ls_weighting_details 'calc w=1/[\s^2^(Fo^2^)+(0.0399P)^2^+0.0000P] where P=(Fo^2^+2Fc^2^)/3'
_refine_ls_weighting_scheme calc
_refine_ls_wR_factor_gt 0.0690
_refine_ls_wR_factor_ref 0.0817
_reflns_number_gt 4773
_reflns_number_total 5508
_reflns_threshold_expression >2sigma(I)
_cod_data_source_file am6b12707_si_002.cif
_cod_data_source_block ic17457
_cod_depositor_comments
;
The following automatic conversions were performed:

data item '_symmetry_cell_setting' value 'Trigonal' was changed to
'trigonal' in accordance with the
/home/saulius/struct/COD-crude-data/automatic-downloads/DataCite-retrospective/ACS/depositions/lib/dictionaries/cif_core.dic
dictionary named 'cif_core.dic' version 2.4.2 last updated on
2011-04-26.

Automatic conversion script
Id: cif_fix_values 6909 2019-04-08 15:41:33Z antanas 
;
_cod_original_sg_symbol_H-M P3(1)21
_cod_database_code 4516623

loop_
_symmetry_equiv_pos_as_xyz
'x, y, z'
'-y, x-y, z+1/3'
'-x+y, -x, z+2/3'
'y, x, -z'
'x-y, -y, -z+2/3'
'-x, -x+y, -z+1/3'

loop_
_atom_site_label
_atom_site_type_symbol
_atom_site_fract_x
_atom_site_fract_y
_atom_site_fract_z
_atom_site_U_iso_or_equiv
_atom_site_adp_type
_atom_site_occupancy
_atom_site_symmetry_multiplicity
_atom_site_calc_flag
_atom_site_refinement_flags
_atom_site_disorder_assembly
_atom_site_disorder_group
Pt Pt 0.13319(2) 0.08804(2) 0.421959(12) 0.01598(8) Uani 1 1 d . . .
N1 N -0.0328(5) 0.0116(6) 0.4157(2) 0.0162(12) Uani 1 1 d . . .
N2 N -0.0161(5) -0.1408(5) 0.4155(3) 0.0167(13) Uani 1 1 d . . .
N3 N 0.1390(5) -0.1339(5) 0.4217(2) 0.0185(14) Uani 1 1 d . . .
N4 N 0.1029(5) 0.2874(5) 0.3880(2) 0.0219(14) Uani 1 1 d . . .
N5 N 0.1656(5) 0.2455(5) 0.4076(2) 0.0200(14) Uani 1 1 d . . .
N6 N 0.2973(4) 0.1756(5) 0.4333(2) 0.0189(12) Uani 1 1 d . . .
N7 N 0.3720(5) 0.1458(5) 0.4503(3) 0.0223(14) Uani 1 1 d . . .
C1 C -0.0952(7) 0.0604(7) 0.4181(3) 0.0198(17) Uani 1 1 d . . .
H1 H -0.0598 0.1381 0.4180 0.024 Uiso 1 1 calc R . .
C2 C -0.2074(8) 0.0012(8) 0.4208(3) 0.026(2) Uani 1 1 d . . .
H2 H -0.2475 0.0387 0.4242 0.032 Uiso 1 1 calc R . .
C3 C -0.2637(6) -0.1131(8) 0.4186(3) 0.0209(15) Uani 1 1 d . . .
C4 C -0.2012(8) -0.1633(7) 0.4148(3) 0.0240(19) Uani 1 1 d . . .
H4 H -0.2357 -0.2409 0.4124 0.029 Uiso 1 1 calc R . .
C5 C -0.0881(8) -0.1001(8) 0.4143(3) 0.0164(15) Uani 1 1 d . . .
C6 C 0.0946(6) -0.0682(6) 0.4224(3) 0.0161(15) Uani 1 1 d . . .
C7 C -0.0388(7) -0.2477(6) 0.4092(3) 0.0228(16) Uani 1 1 d . . .
H7 H -0.1086 -0.3110 0.4031 0.027 Uiso 1 1 calc R . .
C8 C 0.0583(7) -0.2440(6) 0.4135(3) 0.0230(16) Uani 1 1 d . . .
H8 H 0.0700 -0.3047 0.4113 0.028 Uiso 1 1 calc R . .
C9 C -0.3893(6) -0.1825(7) 0.4188(3) 0.0260(17) Uani 1 1 d . . .
C10 C -0.4403(6) -0.1158(8) 0.4426(5) 0.045(2) Uani 1 1 d . . .
H10A H -0.5203 -0.1621 0.4433 0.068 Uiso 1 1 calc R . .
H10B H -0.4197 -0.0533 0.4143 0.068 Uiso 1 1 calc R . .
H10C H -0.4138 -0.0891 0.4854 0.068 Uiso 1 1 calc R . .
C11 C -0.4263(7) -0.2824(7) 0.4621(4) 0.038(2) Uani 1 1 d . . .
H11A H -0.4019 -0.2576 0.5055 0.057 Uiso 1 1 calc R . .
H11B H -0.3944 -0.3262 0.4473 0.057 Uiso 1 1 calc R . .
H11C H -0.5064 -0.3271 0.4613 0.057 Uiso 1 1 calc R . .
C12 C -0.4270(7) -0.2225(8) 0.3519(4) 0.051(3) Uani 1 1 d . . .
H12A H -0.3852 -0.2553 0.3350 0.077 Uiso 1 1 calc R . .
H12B H -0.4151 -0.1607 0.3253 0.077 Uiso 1 1 calc R . .
H12C H -0.5052 -0.2775 0.3523 0.077 Uiso 1 1 calc R . .
C13 C 0.2583(6) -0.0982(6) 0.4266(3) 0.0244(18) Uani 1 1 d . . .
H13 H 0.3012 -0.0173 0.4192 0.029 Uiso 1 1 calc R . .
C14 C 0.2836(7) -0.1207(8) 0.4929(3) 0.046(3) Uani 1 1 d . . .
H14A H 0.2737 -0.0737 0.5231 0.069 Uiso 1 1 calc R . .
H14B H 0.3595 -0.1052 0.4947 0.069 Uiso 1 1 calc R . .
H14C H 0.2340 -0.1977 0.5037 0.069 Uiso 1 1 calc R . .
C15 C 0.2905(7) -0.1528(8) 0.3767(3) 0.038(2) Uani 1 1 d . . .
H15A H 0.2567 -0.2312 0.3861 0.057 Uiso 1 1 calc R . .
H15B H 0.3703 -0.1197 0.3761 0.057 Uiso 1 1 calc R . .
H15C H 0.2653 -0.1432 0.3352 0.057 Uiso 1 1 calc R . .
C16 C 0.1294(7) 0.4640(6) 0.3543(3) 0.0326(18) Uani 1 1 d . . .
C17 C 0.1715(7) 0.3934(6) 0.3790(3) 0.0238(17) Uani 1 1 d . . .
C18 C 0.2801(7) 0.4228(6) 0.3904(3) 0.0270(19) Uani 1 1 d . . .
H18 H 0.3440 0.4928 0.3866 0.032 Uiso 1 1 calc R . .
C19 C 0.2715(6) 0.3244(6) 0.4086(3) 0.0203(16) Uani 1 1 d . . .
C20 C 0.3465(6) 0.2863(6) 0.4261(3) 0.0210(17) Uani 1 1 d . . .
C21 C 0.4581(6) 0.3320(6) 0.4371(3) 0.0233(16) Uani 1 1 d . . .
H21 H 0.5138 0.4068 0.4355 0.028 Uiso 1 1 calc R . .
C22 C 0.4678(6) 0.2402(6) 0.4510(3) 0.0221(17) Uani 1 1 d . A .
C23 C 0.5682(7) 0.2359(7) 0.4642(3) 0.0292(17) Uani 1 1 d D . .
F1 F 0.0939(5) 0.4380(4) 0.2939(2) 0.0581(16) Uani 1 1 d . . .
F2 F 0.0465(6) 0.4577(5) 0.3857(3) 0.0707(19) Uani 1 1 d . . .
F3 F 0.2074(4) 0.5693(4) 0.3527(2) 0.0515(15) Uani 1 1 d . . .
F4 F 0.6547(8) 0.3130(10) 0.4290(5) 0.066(3) Uani 0.580(6) 1 d PU A 1
F5 F 0.6099(8) 0.2693(10) 0.5229(4) 0.051(2) Uani 0.580(6) 1 d PU A 1
F6 F 0.5629(9) 0.1436(10) 0.4531(7) 0.071(3) Uani 0.580(6) 1 d PU A 1
F4' F 0.6405(11) 0.3185(14) 0.4962(8) 0.066(3) Uani 0.420(6) 1 d P A 2
F5' F 0.5527(10) 0.1511(10) 0.5007(6) 0.051(2) Uani 0.420(6) 1 d PD A 2
F6' F 0.6097(13) 0.2173(15) 0.4126(8) 0.071(3) Uani 0.420(6) 1 d P A 2

loop_
_atom_site_aniso_label
_atom_site_aniso_U_11
_atom_site_aniso_U_22
_atom_site_aniso_U_33
_atom_site_aniso_U_23
_atom_site_aniso_U_13
_atom_site_aniso_U_12
Pt 0.01638(16) 0.01457(16) 0.01713(11) 0.00131(12) 0.00029(12) 0.00783(14)
N1 0.021(3) 0.013(4) 0.014(2) 0.000(3) 0.001(2) 0.009(3)
N2 0.013(3) 0.015(4) 0.021(3) 0.000(2) -0.001(2) 0.006(3)
N3 0.016(3) 0.015(3) 0.025(3) 0.002(2) -0.001(3) 0.008(3)
N4 0.033(4) 0.019(4) 0.019(3) -0.003(3) -0.001(3) 0.017(3)
N5 0.026(4) 0.018(3) 0.020(3) 0.001(2) 0.000(3) 0.014(3)
N6 0.014(3) 0.017(3) 0.024(3) 0.001(3) 0.001(2) 0.007(3)
N7 0.021(4) 0.022(4) 0.027(3) -0.001(3) -0.001(3) 0.013(3)
C1 0.021(5) 0.016(4) 0.024(3) 0.000(3) -0.001(3) 0.011(3)
C2 0.029(5) 0.035(6) 0.025(3) 0.005(4) -0.002(3) 0.024(5)
C3 0.018(4) 0.022(5) 0.018(3) 0.003(3) 0.001(3) 0.007(4)
C4 0.026(5) 0.026(4) 0.019(3) 0.001(3) -0.002(4) 0.013(4)
C5 0.021(5) 0.013(5) 0.017(3) 0.002(3) 0.003(3) 0.010(3)
C6 0.015(3) 0.018(4) 0.016(3) 0.002(3) 0.002(3) 0.009(3)
C7 0.025(5) 0.017(4) 0.025(4) -0.003(3) 0.001(3) 0.009(4)
C8 0.032(5) 0.012(4) 0.031(4) 0.004(3) 0.002(4) 0.016(3)
C9 0.016(4) 0.035(5) 0.030(4) 0.005(3) 0.002(3) 0.015(4)
C10 0.016(4) 0.042(6) 0.079(6) -0.001(5) -0.006(4) 0.015(4)
C11 0.021(4) 0.043(5) 0.042(4) 0.014(4) 0.009(4) 0.010(4)
C12 0.025(5) 0.069(7) 0.035(4) 0.003(4) -0.010(4) 0.005(5)
C13 0.015(4) 0.022(4) 0.041(4) 0.001(3) -0.006(3) 0.013(4)
C14 0.036(5) 0.092(8) 0.030(4) -0.011(4) -0.010(4) 0.046(6)
C15 0.027(5) 0.060(6) 0.034(4) -0.010(4) -0.002(3) 0.027(5)
C16 0.051(6) 0.019(4) 0.031(4) -0.002(3) -0.004(4) 0.020(4)
C17 0.031(5) 0.018(4) 0.024(3) 0.001(3) -0.003(3) 0.014(4)
C18 0.033(5) 0.016(4) 0.028(4) 0.003(3) 0.003(3) 0.010(4)
C19 0.020(4) 0.022(4) 0.018(3) 0.000(3) -0.002(3) 0.010(3)
C20 0.024(4) 0.019(4) 0.016(3) 0.003(3) 0.006(3) 0.008(3)
C21 0.021(4) 0.018(4) 0.025(3) 0.003(3) 0.004(3) 0.006(4)
C22 0.021(4) 0.023(4) 0.019(3) -0.008(3) -0.004(3) 0.009(4)
C23 0.021(4) 0.031(5) 0.034(4) -0.017(4) -0.013(4) 0.012(4)
F1 0.099(5) 0.036(3) 0.047(3) -0.012(2) -0.040(3) 0.039(3)
F2 0.091(5) 0.075(5) 0.084(4) 0.031(3) 0.023(4) 0.071(4)
F3 0.070(4) 0.016(3) 0.065(3) -0.004(2) -0.028(3) 0.019(3)
F4 0.032(4) 0.078(6) 0.083(5) 0.027(5) 0.005(4) 0.025(4)
F5 0.038(4) 0.079(5) 0.045(4) 0.012(4) -0.004(3) 0.037(4)
F6 0.057(6) 0.079(6) 0.104(7) -0.026(5) -0.024(5) 0.055(5)
F4' 0.032(4) 0.078(6) 0.083(5) 0.027(5) 0.005(4) 0.025(4)
F5' 0.038(4) 0.079(5) 0.045(4) 0.012(4) -0.004(3) 0.037(4)
F6' 0.057(6) 0.079(6) 0.104(7) -0.026(5) -0.024(5) 0.055(5)

loop_
_atom_type_symbol
_atom_type_description
_atom_type_scat_dispersion_real
_atom_type_scat_dispersion_imag
_atom_type_scat_source
C C 0.0033 0.0016 'International Tables Vol C Tables 4.2.6.8 and 6.1.1.4'
H H 0.0000 0.0000 'International Tables Vol C Tables 4.2.6.8 and 6.1.1.4'
N N 0.0061 0.0033 'International Tables Vol C Tables 4.2.6.8 and 6.1.1.4'
F F 0.0171 0.0103 'International Tables Vol C Tables 4.2.6.8 and 6.1.1.4'
Pt Pt -1.7033 8.3905 'International Tables Vol C Tables 4.2.6.8 and 6.1.1.4'

loop_
_geom_angle_atom_site_label_1
_geom_angle_atom_site_label_2
_geom_angle_atom_site_label_3
_geom_angle
C6 Pt N6 105.8(3)
C6 Pt N1 79.0(3)
N6 Pt N1 174.3(3)
C6 Pt N5 171.4(2)
N6 Pt N5 77.8(2)
N1 Pt N5 98.0(3)
C1 N1 C5 116.3(6)
C1 N1 Pt 126.4(6)
C5 N1 Pt 117.1(5)
C6 N2 C7 112.2(6)
C6 N2 C5 118.9(6)
C7 N2 C5 128.9(7)
C6 N3 C8 111.2(6)
C6 N3 C13 126.5(6)
C8 N3 C13 122.2(6)
C17 N4 N5 105.6(6)
C19 N5 N4 110.0(6)
C19 N5 Pt 116.6(5)
N4 N5 Pt 132.7(5)
C20 N6 N7 110.7(6)
C20 N6 Pt 117.3(5)
N7 N6 Pt 131.9(5)
C22 N7 N6 104.3(6)
N1 C1 C2 122.3(7)
C1 C2 C3 121.2(7)
C4 C3 C2 116.9(7)
C4 C3 C9 120.1(8)
C2 C3 C9 123.0(8)
C3 C4 C5 119.7(7)
N1 C5 C4 123.6(7)
N1 C5 N2 111.1(7)
C4 C5 N2 125.2(7)
N3 C6 N2 103.3(6)
N3 C6 Pt 142.7(5)
N2 C6 Pt 113.7(5)
C8 C7 N2 105.9(7)
C7 C8 N3 107.3(6)
C12 C9 C10 110.5(7)
C12 C9 C3 108.2(6)
C10 C9 C3 110.9(7)
C12 C9 C11 108.7(7)
C10 C9 C11 108.6(6)
C3 C9 C11 110.0(6)
N3 C13 C15 110.8(6)
N3 C13 C14 109.5(6)
C15 C13 C14 112.2(7)
F2 C16 F3 107.4(7)
F2 C16 F1 105.3(7)
F3 C16 F1 105.3(6)
F2 C16 C17 114.7(6)
F3 C16 C17 111.8(7)
F1 C16 C17 111.6(6)
N4 C17 C18 112.6(7)
N4 C17 C16 119.7(7)
C18 C17 C16 127.6(7)
C19 C18 C17 102.6(7)
N5 C19 C18 109.2(7)
N5 C19 C20 114.2(7)
C18 C19 C20 136.6(7)
N6 C20 C21 108.8(6)
N6 C20 C19 113.9(6)
C21 C20 C19 137.3(7)
C20 C21 C22 102.6(6)
N7 C22 C21 113.6(7)
N7 C22 C23 118.2(7)
C21 C22 C23 128.2(7)
F6 C23 F4' 128.9(10)
F6 C23 F6' 57.1(8)
F4' C23 F6' 112.4(11)
F6 C23 F5' 46.1(7)
F4' C23 F5' 101.9(10)
F6' C23 F5' 100.9(10)
F6 C23 F5 108.4(9)
F4' C23 F5 36.5(6)
F6' C23 F5 131.8(9)
F5' C23 F5 68.5(8)
F6 C23 F4 106.2(10)
F4' C23 F4 65.4(9)
F6' C23 F4 53.5(8)
F5' C23 F4 134.2(9)
F5 C23 F4 99.3(8)
F6 C23 C22 115.8(8)
F4' C23 C22 113.8(9)
F6' C23 C22 112.3(8)
F5' C23 C22 114.4(8)
F5 C23 C22 114.8(7)
F4 C23 C22 110.7(7)

loop_
_geom_bond_atom_site_label_1
_geom_bond_atom_site_label_2
_geom_bond_distance
Pt C6 1.988(8)
Pt N6 2.019(5)
Pt N1 2.032(6)
Pt N5 2.052(6)
N1 C1 1.362(12)
N1 C5 1.364(14)
N2 C6 1.381(9)
N2 C7 1.382(8)
N2 C5 1.395(9)
N3 C6 1.352(10)
N3 C8 1.403(10)
N3 C13 1.497(9)
N4 C17 1.326(10)
N4 N5 1.350(8)
N5 C19 1.344(9)
N6 C20 1.362(9)
N6 N7 1.363(8)
N7 C22 1.341(9)
C1 C2 1.372(14)
C2 C3 1.396(16)
C3 C4 1.381(16)
C3 C9 1.535(10)
C4 C5 1.384(16)
C7 C8 1.346(11)
C9 C12 1.517(10)
C9 C10 1.528(11)
C9 C11 1.537(11)
C13 C15 1.504(10)
C13 C14 1.520(9)
C16 F2 1.309(10)
C16 F3 1.335(9)
C16 F1 1.354(8)
C16 C17 1.485(11)
C17 C18 1.392(11)
C18 C19 1.385(11)
C19 C20 1.453(10)
C20 C21 1.389(10)
C21 C22 1.399(11)
C22 C23 1.473(10)
C23 F6 1.287(13)
C23 F4' 1.291(18)
C23 F6' 1.326(17)
C23 F5' 1.344(9)
C23 F5 1.354(11)
C23 F4 1.379(13)
